data_2010785
loop_
_publ_author_name
'Norman, Nicholas C.'
'Orpen, A. Guy'
'Quayle, Michael J.'
'Rice, Craig R.'

_publ_section_title
;
 Three sulfur-containing diborane(4) compounds
;
_journal_issue 4
_journal_name_full 'Acta Crystallographica Section C'
_journal_page_first 440
_journal_page_last 444
_journal_paper_doi 10.1107/S0108270199014778
_journal_volume 56
_journal_year 2000
_chemical_formula_sum 'C8.33 H22.66 B2 Cl0.66 N2 S4'
_chemical_formula_weight 324.53
_chemical_name_systematic
;
1,2-bis(dimethylamino)-1,1:2,2-bis(dimethylenedithioxy)diborane(4)
dichloromethane solvate
;
_space_group_IT_number 148
_symmetry_cell_setting trigonal
_symmetry_space_group_name_Hall '-R 3'
_symmetry_space_group_name_H-M 'R -3 :H'
_audit_creation_method SHELXL
_cell_angle_alpha 90.00
_cell_angle_beta 90.00
_cell_angle_gamma 120.00
_cell_formula_units_Z 18
_cell_length_a 29.629(3)
_cell_length_b 29.629(3)
_cell_length_c 9.438(2)
_cell_measurement_reflns_used 273
_cell_measurement_temperature 173(2)
_cell_measurement_theta_max 50
_cell_measurement_theta_min 5
_cell_volume 7175.4(18)
_computing_cell_refinement 'SAINT (Siemens, 1995a)'
_computing_data_collection 'SMART (Siemens, 1995a)'
_computing_data_reduction SAINT
_computing_molecular_graphics SHELXTL
_computing_publication_material SHELXTL
_computing_structure_refinement SHELXTL
_computing_structure_solution 'SHELXTL (Siemens, 1995b)'
_diffrn_ambient_temperature 173(2)
_diffrn_detector_area_resol_mean 60
_diffrn_measured_fraction_theta_max 94.9
_diffrn_measurement_device 'Siemens SMART CCD area detector'
_diffrn_measurement_method '\w rotation with narrow frame'
_diffrn_radiation_monochromator graphite
_diffrn_radiation_source 'fine-focus sealed tube'
_diffrn_radiation_type MoK\a
_diffrn_radiation_wavelength .71073
_diffrn_reflns_av_R_equivalents .038
_diffrn_reflns_av_sigmaI/netI .034
_diffrn_reflns_limit_h_max 38
_diffrn_reflns_limit_h_min -34
_diffrn_reflns_limit_k_max 35
_diffrn_reflns_limit_k_min -38
_diffrn_reflns_limit_l_max 11
_diffrn_reflns_limit_l_min -12
_diffrn_reflns_number 15138
_diffrn_reflns_theta_full 29.3
_diffrn_reflns_theta_max 27.48
_diffrn_reflns_theta_min 1.37
_diffrn_standards_decay_% <1
_exptl_absorpt_coefficient_mu .69
_exptl_absorpt_correction_type none
_exptl_crystal_colour colourless
_exptl_crystal_density_diffrn 1.351
_exptl_crystal_density_meas ?
_exptl_crystal_description needle
_exptl_crystal_F_000 3006
_exptl_crystal_size_max .4
_exptl_crystal_size_mid .1
_exptl_crystal_size_min .1
_refine_diff_density_max 1.27
_refine_diff_density_min -.66
_refine_ls_extinction_method none
_refine_ls_goodness_of_fit_ref 1.30
_refine_ls_hydrogen_treatment constr
_refine_ls_matrix_type full
_refine_ls_number_parameters 157
_refine_ls_number_reflns 3658
_refine_ls_number_restraints 0
_refine_ls_restrained_S_all 1.30
_refine_ls_R_factor_all .064
_refine_ls_R_factor_gt .046
_refine_ls_shift/su_max .001
_refine_ls_shift/su_mean .000
_refine_ls_structure_factor_coef Fsqd
_refine_ls_weighting_details 'w = 1/[\s^2^(Fo^2^)+(0.044P)^2^+20.867P] where P = [max(Fo^2^,0)+2Fc^2^]/3'
_refine_ls_weighting_scheme calc
_refine_ls_wR_factor_ref .129
_reflns_number_gt 2888
_reflns_number_total 3658
_reflns_observed_criterion I>2\s(I)
_cod_data_source_file bk1489.cif
_cod_data_source_block V
_cod_depositor_comments
;
 Marking attached hydrogen atoms.

 Antanas Vaitkus,
 2017-10-20

The following automatic conversions were performed:

'_exptl_crystal_density_meas' value 'not measured' was changed to '?'
- the value is perceived as not measured.

Automatic conversion script
Id: cif_fix_values 3008 2015-01-20 13:52:24Z robertas 

The following automatic conversions were performed:

'_refine_ls_weighting_scheme' value 'w =
1/[\s^2^(Fo^2^)+(0.044P)^2^+20.867P] where P =
[max(Fo^2^,0)+2Fc^2^]/3' was changed to 'calc'. New tag
'_refine_ls_weighting_details' was created. The value of the new tag
was set to 'w = 1/[\s^2^(Fo^2^)+(0.044P)^2^+20.867P] where P =
[max(Fo^2^,0)+2Fc^2^]/3'.

Automatic conversion script
Id: cif_fix_values 3143 2015-03-26 13:38:13Z robertas 
;
_cod_original_cell_volume 7175.6(17)
_cod_original_sg_symbol_H-M 'R -3'
_cod_original_formula_sum 'C8 H22 B2 N2 S4 , 0.33(C H2 Cl2)'
_cod_database_code 2010785
_cod_database_fobs_code 2010785

loop_
_symmetry_equiv_pos_as_xyz
'x, y, z'
'-y, x-y, z'
'-x+y, -x, z'
'x+2/3, y+1/3, z+1/3'
'-y+2/3, x-y+1/3, z+1/3'
'-x+y+2/3, -x+1/3, z+1/3'
'x+1/3, y+2/3, z+2/3'
'-y+1/3, x-y+2/3, z+2/3'
'-x+y+1/3, -x+2/3, z+2/3'
'-x, -y, -z'
'y, -x+y, -z'
'x-y, x, -z'
'-x+2/3, -y+1/3, -z+1/3'
'y+2/3, -x+y+1/3, -z+1/3'
'x-y+2/3, x+1/3, -z+1/3'
'-x+1/3, -y+2/3, -z+2/3'
'y+1/3, -x+y+2/3, -z+2/3'
'x-y+1/3, x+2/3, -z+2/3'

loop_
_atom_site_label
_atom_site_fract_x
_atom_site_fract_y
_atom_site_fract_z
_atom_site_U_iso_or_equiv
_atom_site_adp_type
_atom_site_calc_flag
_atom_site_refinement_flags
_atom_site_occupancy
_atom_site_disorder_assembly
_atom_site_disorder_group
_atom_site_type_symbol
_atom_site_attached_hydrogens
B1 .20685(12) -.02069(12) .4514(3) .0192(6) Uani d . 1 . . B 0
B2 .20020(12) -.01816(12) .2670(3) .0197(6) Uani d . 1 . . B 0
S1 .27421(3) -.01263(3) .49095(8) .02416(18) Uani d . 1 . . S 0
S2 .15851(3) -.08274(3) .55607(8) .02427(18) Uani d . 1 . . S 0
S3 .13218(3) -.03911(3) .19478(8) .02757(19) Uani d . 1 . . S 0
S4 .24342(3) .05338(3) .20414(8) .0285(2) Uani d . 1 . . S 0
N1 .20302(10) .02798(9) .5250(3) .0228(5) Uani d . 1 . . N 0
H1C .2234 .0571 .4694 .027 Uiso calc R 1 . . H 0
N2 .22223(9) -.05292(9) .1847(3) .0231(5) Uani d . 1 . . N 0
H2C .2566 -.0395 .2138 .028 Uiso calc R 1 . . H 0
C1 .25751(13) -.04940(13) .6567(4) .0321(7) Uani d . 1 . . C 0
H1A .2842 -.0592 .6792 .039 Uiso calc R 1 . . H 0
H1B .2566 -.0277 .7351 .039 Uiso calc R 1 . . H 0
C2 .20473(13) -.09792(12) .6409(4) .0331(7) Uani d . 1 . . C 0
H2A .1914 -.1133 .7354 .040 Uiso calc R 1 . . H 0
H2B .2082 -.1239 .5832 .040 Uiso calc R 1 . . H 0
C3 .15038(16) .01010(15) .0581(4) .0438(9) Uani d . 1 . . C 0
H3A .1621 -.0004 -.0277 .053 Uiso calc R 1 . . H 0
H3B .1199 .0136 .0323 .053 Uiso calc R 1 . . H 0
C4 .19386(17) .06166(15) .1125(4) .0481(10) Uani d . 1 . . C 0
H4A .1793 .0771 .1782 .058 Uiso calc R 1 . . H 0
H4B .2100 .0859 .0320 .058 Uiso calc R 1 . . H 0
C5 .19398(13) -.10876(12) .2266(4) .0321(7) Uani d . 1 . . C 0
H5A .1928 -.1114 .3302 .048 Uiso calc R 1 . . H 0
H5B .2121 -.1261 .1882 .048 Uiso calc R 1 . . H 0
H5C .1584 -.1256 .1891 .048 Uiso calc R 1 . . H 0
C6 .22322(13) -.05051(14) .0267(3) .0314(7) Uani d . 1 . . C 0
H6A .2416 -.0140 -.0038 .047 Uiso calc R 1 . . H 0
H6B .1874 -.0678 -.0095 .047 Uiso calc R 1 . . H 0
H6C .2413 -.0682 -.0103 .047 Uiso calc R 1 . . H 0
C7 .22376(14) .04256(13) .6722(3) .0316(7) Uani d . 1 . . C 0
H7A .2589 .0473 .6764 .047 Uiso calc R 1 . . H 0
H7B .2009 .0148 .7378 .047 Uiso calc R 1 . . H 0
H7C .2251 .0751 .6990 .047 Uiso calc R 1 . . H 0
C8 .14942(13) .02106(14) .5234(4) .0334(7) Uani d . 1 . . C 0
H8A .1348 .0114 .4277 .050 Uiso calc R 1 . . H 0
H8B .1512 .0538 .5513 .050 Uiso calc R 1 . . H 0
H8C .1271 -.0066 .5900 .050 Uiso calc R 1 . . H 0
C9 .0424 .0509 .7322 .062(4) Uiso d P .156(8) A 1 C 2
Cl1 0 0 .6474 1.00(2) Uiso d SP .47(2) . 1 Cl 0
Cl2 0 0 .8258 1.00(2) Uiso d SP .47(2) . 1 Cl 0
C9' .0525 .0085 .7668 .084(3) Uiso d P .178(8) A 2 C 2
Cl1' 0 0 .6474 1.00(2) Uiso d SP .53(2) . 2 Cl 0
Cl2' 0 0 .8258 1.00(2) Uiso d SP .53(2) . 2 Cl 0

loop_
_atom_site_aniso_label
_atom_site_aniso_U_11
_atom_site_aniso_U_22
_atom_site_aniso_U_33
_atom_site_aniso_U_12
_atom_site_aniso_U_13
_atom_site_aniso_U_23
B1 .0201(15) .0169(14) .0193(16) .0082(12) .0014(12) -.0010(12)
B2 .0198(15) .0185(15) .0180(15) .0075(13) .0019(12) .0002(12)
S1 .0210(4) .0267(4) .0232(4) .0107(3) -.0012(3) -.0022(3)
S2 .0235(4) .0199(4) .0245(4) .0071(3) .0022(3) .0041(3)
S3 .0242(4) .0343(4) .0231(4) .0138(3) -.0018(3) -.0003(3)
S4 .0329(4) .0209(4) .0253(4) .0087(3) .0069(3) .0042(3)
N1 .0280(13) .0200(12) .0204(12) .0119(10) .0023(10) -.0004(9)
N2 .0222(12) .0234(12) .0215(13) .0097(10) -.0002(10) -.0044(10)
C1 .0337(17) .0316(17) .0312(17) .0164(15) -.0077(14) .0021(13)
C2 .0389(19) .0261(16) .0312(18) .0140(14) -.0083(14) .0051(13)
C3 .050(2) .054(2) .0322(19) .030(2) -.0050(16) .0078(17)
C4 .064(3) .039(2) .042(2) .027(2) -.0070(19) .0127(17)
C5 .0394(18) .0240(16) .0321(18) .0153(14) .0035(14) -.0046(13)
C6 .0328(17) .0415(19) .0184(15) .0175(15) .0017(13) -.0070(13)
C7 .0436(19) .0300(17) .0209(16) .0182(15) -.0023(14) -.0076(13)
C8 .0340(18) .0354(18) .0366(19) .0218(15) .0004(14) -.0059(14)

loop_
_atom_type_symbol
_atom_type_description
_atom_type_scat_dispersion_real
_atom_type_scat_dispersion_imag
_atom_type_scat_source
C C .0033 .0016 'International Tables Vol C Tables 4.2.6.8 and 6.1.1.4'
H H .0000 .0000 'International Tables Vol C Tables 4.2.6.8 and 6.1.1.4'
B B .0013 .0007 'International Tables Vol C Tables 4.2.6.8 and 6.1.1.4'
N N .0061 .0033 'International Tables Vol C Tables 4.2.6.8 and 6.1.1.4'
S S .1246 .1234 'International Tables Vol C Tables 4.2.6.8 and 6.1.1.4'
Cl Cl .1484 .1585 'International Tables Vol C Tables 4.2.6.8 and 6.1.1.4'

loop_
_geom_angle_atom_site_label_1
_geom_angle_atom_site_label_2
_geom_angle_atom_site_label_3
_geom_angle_site_symmetry_1
_geom_angle_site_symmetry_3
_geom_angle
_geom_angle_publ_flag
N1 B1 B2 . . 108.7(2) y
N1 B1 S1 . . 109.22(19) y
B2 B1 S1 . . 108.56(19) y
N1 B1 S2 . . 105.77(18) y
B2 B1 S2 . . 119.9(2) y
S1 B1 S2 . . 104.30(15) y
N2 B2 B1 . . 110.4(2) y
N2 B2 S3 . . 107.99(19) y
B1 B2 S3 . . 117.5(2) y
N2 B2 S4 . . 106.54(18) y
B1 B2 S4 . . 108.80(19) y
S3 B2 S4 . . 104.97(16) y
C1 S1 B1 . . 97.89(14) ?
C2 S2 B1 . . 99.62(14) ?
C3 S3 B2 . . 98.67(16) ?
C4 S4 B2 . . 98.96(16) ?
C7 N1 C8 . . 107.7(2) y
C7 N1 B1 . . 116.4(2) y
C8 N1 B1 . . 114.0(2) y
C5 N2 C6 . . 107.8(2) y
C5 N2 B2 . . 112.8(2) y
C6 N2 B2 . . 116.2(2) y
C2 C1 S1 . . 109.0(2) ?
C1 C2 S2 . . 110.8(2) ?
C4 C3 S3 . . 109.3(2) ?
C3 C4 S4 . . 111.2(3) ?
Cl1 C9 Cl2 . . 62.012(12) ?
C9 Cl1 C9 . 3 97.487(8) ?
C9 Cl1 C9 . 2 97.487(7) ?
C9 Cl1 C9 3 2 97.489(7) ?
C9 Cl2 C9 . 3 94.185(9) ?
C9 Cl2 C9 . 2 94.185(8) ?
C9 Cl2 C9 3 2 94.188(8) ?

loop_
_geom_bond_atom_site_label_1
_geom_bond_atom_site_label_2
_geom_bond_site_symmetry_2
_geom_bond_distance
_geom_bond_publ_flag
B1 N1 . 1.655(4) y
B1 B2 . 1.758(5) y
B1 S1 . 1.924(3) y
B1 S2 . 1.943(3) y
B2 N2 . 1.662(4) y
B2 S3 . 1.913(3) y
B2 S4 . 1.942(3) y
S1 C1 . 1.827(3) y
S2 C2 . 1.826(3) y
S3 C3 . 1.815(4) y
S4 C4 . 1.823(4) y
N1 C7 . 1.492(4) ?
N1 C8 . 1.496(4) ?
N2 C5 . 1.487(4) ?
N2 C6 . 1.492(4) ?
C1 C2 . 1.512(4) y
C3 C4 . 1.513(6) y
C9 Cl1 . 1.6120(2) ?
C9 Cl2 . 1.6548(2) ?
Cl1 C9 3 1.6120(2) ?
Cl1 C9 2 1.6120(2) ?
Cl2 C9 3 1.6548(2) ?
Cl2 C9 2 1.6548(2) ?
